data_7014797
loop_
_publ_author_name
'Bardaj\'i, Manuel'
'Barrio, M\'onica'
'Espinet, Pablo'

_publ_section_title
;
 Photosensitive azobispyridine gold(i) and silver(i) complexes
;
_journal_issue 11
_journal_name_full 'Dalton Transactions'
_journal_page_first 2570
_journal_paper_doi 10.1039/c0dt01167c
_journal_volume 40
_journal_year 2011
_chemical_formula_sum 'C48 H38 Ag2 F6 N4 O6 P2 S2'
_chemical_formula_weight 1222.62
_chemical_name_systematic
;
?
;
_space_group_IT_number 2
_symmetry_cell_setting triclinic
_symmetry_space_group_name_Hall '-P 1'
_symmetry_space_group_name_H-M 'P -1'
_atom_sites_solution_hydrogens geom
_atom_sites_solution_primary direct
_atom_sites_solution_secondary difmap
_audit_creation_method SHELXL-97
_cell_angle_alpha 101.554(11)
_cell_angle_beta 103.206(11)
_cell_angle_gamma 93.791(12)
_cell_formula_units_Z 1
_cell_length_a 9.362(6)
_cell_length_b 10.197(6)
_cell_length_c 14.119(9)
_cell_measurement_temperature 298(2)
_cell_volume 1276.8(14)
_computing_cell_refinement 'Bruker SMART'
_computing_data_collection 'Bruker SMART'
_computing_data_reduction 'Bruker SHELXTL'
_computing_molecular_graphics 'Bruker SHELXTL'
_computing_publication_material 'Bruker SHELXTL'
_computing_structure_refinement 'SHELXL-97 (Sheldrick, 1997)'
_computing_structure_solution 'SHELXS-97 (Sheldrick, 1990)'
_diffrn_ambient_temperature 298(2)
_diffrn_measured_fraction_theta_full 0.970
_diffrn_measured_fraction_theta_max 0.970
_diffrn_measurement_device_type 'CCD area detector'
_diffrn_measurement_method 'phi and omega scans'
_diffrn_radiation_monochromator graphite
_diffrn_radiation_source 'fine-focus sealed tube'
_diffrn_radiation_type MoK\a
_diffrn_radiation_wavelength 0.71073
_diffrn_reflns_av_R_equivalents 0.0512
_diffrn_reflns_av_sigmaI/netI 0.0992
_diffrn_reflns_limit_h_max 12
_diffrn_reflns_limit_h_min -12
_diffrn_reflns_limit_k_max 13
_diffrn_reflns_limit_k_min -13
_diffrn_reflns_limit_l_max 18
_diffrn_reflns_limit_l_min -18
_diffrn_reflns_number 12646
_diffrn_reflns_theta_full 28.35
_diffrn_reflns_theta_max 28.35
_diffrn_reflns_theta_min 1.52
_exptl_absorpt_coefficient_mu 0.984
_exptl_absorpt_correction_T_max 1
_exptl_absorpt_correction_T_min 0.818676
_exptl_absorpt_correction_type multi-scan
_exptl_absorpt_process_details
;
SADABS; a Program for Absorption Correction with the
Siemens SMART system (1996).
;
_exptl_crystal_colour orange
_exptl_crystal_density_diffrn 1.590
_exptl_crystal_density_method 'not measured'
_exptl_crystal_description plate
_exptl_crystal_F_000 612
_exptl_crystal_size_max 0.28
_exptl_crystal_size_mid 0.1
_exptl_crystal_size_min 0.1
_refine_diff_density_max 0.915
_refine_diff_density_min -0.462
_refine_diff_density_rms 0.094
_refine_ls_extinction_method none
_refine_ls_goodness_of_fit_ref 0.959
_refine_ls_hydrogen_treatment constr
_refine_ls_matrix_type full
_refine_ls_number_parameters 316
_refine_ls_number_reflns 6189
_refine_ls_number_restraints 0
_refine_ls_restrained_S_all 0.959
_refine_ls_R_factor_all 0.1411
_refine_ls_R_factor_gt 0.0576
_refine_ls_shift/su_max 0.040
_refine_ls_shift/su_mean 0.005
_refine_ls_structure_factor_coef Fsqd
_refine_ls_weighting_details 'calc w=1/[\s^2^(Fo^2^)+(0.0776P)^2^+0.0000P] where P=(Fo^2^+2Fc^2^)/3'
_refine_ls_weighting_scheme calc
_refine_ls_wR_factor_gt 0.1257
_refine_ls_wR_factor_ref 0.1621
_reflns_number_gt 3043
_reflns_number_total 6189
_reflns_threshold_expression >2sigma(I)
_cod_data_source_file C0DT01167C.TXT
_cod_data_source_block mba25bm
_cod_depositor_comments
;
The following automatic conversions were performed:
'_symmetry_cell_setting' value 'Triclinic' changed to 'triclinic'
according to '/home/saulius/struct/CIF-dictionaries/cif_core.dic'
dictionary named 'cif_core.dic' version 2.4.1 from 2010-06-29.

Automatic conversion script
Id: cif_fix_enum 1555 2011-01-17 13:19:09Z saulius 
;
_cod_original_cell_volume 1276.8(13)
_cod_original_sg_symbol_H-M P-1
_cod_database_code 7014797

loop_
_symmetry_equiv_pos_as_xyz
'x, y, z'
'-x, -y, -z'

loop_
_atom_site_label
_atom_site_type_symbol
_atom_site_fract_x
_atom_site_fract_y
_atom_site_fract_z
_atom_site_U_iso_or_equiv
_atom_site_adp_type
_atom_site_occupancy
_atom_site_symmetry_multiplicity
_atom_site_calc_flag
_atom_site_refinement_flags
_atom_site_disorder_assembly
_atom_site_disorder_group
Ag1 Ag 0.21590(5) 0.37826(5) 0.39545(3) 0.0575(2) Uani 1 1 d . . .
P1 P 0.11224(16) 0.23909(15) 0.23726(11) 0.0475(4) Uani 1 1 d . . .
N1 N 0.2634(5) 0.5937(5) 0.4849(3) 0.0502(12) Uani 1 1 d . . .
N2 N 0.4805(5) 0.4416(4) 0.4752(3) 0.0453(11) Uani 1 1 d . . .
O1 O 0.1906(6) 0.3137(8) 0.5481(4) 0.132(3) Uani 1 1 d . . .
C1 C 0.1607(7) 0.6749(7) 0.4958(5) 0.0675(18) Uani 1 1 d . . .
H1 H 0.0626 0.6421 0.4646 0.081 Uiso 1 1 calc R . .
C2 C 0.1924(8) 0.8060(7) 0.5514(5) 0.076(2) Uani 1 1 d . . .
H2 H 0.1172 0.8597 0.5579 0.091 Uiso 1 1 calc R . .
C3 C 0.3363(9) 0.8548(7) 0.5964(6) 0.081(2) Uani 1 1 d . . .
H3 H 0.3614 0.9433 0.6328 0.097 Uiso 1 1 calc R . .
C4 C 0.4441(7) 0.7701(6) 0.5870(5) 0.0688(18) Uani 1 1 d . . .
H4 H 0.5429 0.8002 0.6180 0.083 Uiso 1 1 calc R . .
C5 C 0.4033(6) 0.6420(5) 0.5315(4) 0.0452(13) Uani 1 1 d . . .
C11 C 0.1824(6) 0.0759(6) 0.2233(4) 0.0512(14) Uani 1 1 d . . .
C12 C 0.2038(8) 0.0148(7) 0.3046(5) 0.0705(18) Uani 1 1 d . . .
H12 H 0.1779 0.0557 0.3623 0.085 Uiso 1 1 calc R . .
C13 C 0.2623(10) -0.1044(8) 0.2999(7) 0.093(2) Uani 1 1 d . . .
H13 H 0.2774 -0.1442 0.3547 0.111 Uiso 1 1 calc R . .
C14 C 0.2991(9) -0.1660(8) 0.2141(8) 0.098(3) Uani 1 1 d . . .
H14 H 0.3398 -0.2470 0.2117 0.117 Uiso 1 1 calc R . .
C15 C 0.2772(8) -0.1114(8) 0.1335(6) 0.079(2) Uani 1 1 d . . .
H15 H 0.3002 -0.1547 0.0753 0.095 Uiso 1 1 calc R . .
C16 C 0.2191(7) 0.0120(7) 0.1390(5) 0.0638(17) Uani 1 1 d . . .
H16 H 0.2051 0.0514 0.0841 0.077 Uiso 1 1 calc R . .
C21 C 0.1584(6) 0.3142(6) 0.1401(4) 0.0528(14) Uani 1 1 d . . .
C22 C 0.2883(7) 0.3997(7) 0.1638(5) 0.0636(17) Uani 1 1 d . . .
H22 H 0.3496 0.4181 0.2279 0.076 Uiso 1 1 calc R . .
C23 C 0.3262(9) 0.4579(8) 0.0909(7) 0.086(2) Uani 1 1 d . . .
H23 H 0.4146 0.5142 0.1066 0.103 Uiso 1 1 calc R . .
C24 C 0.2373(11) 0.4346(9) -0.0031(7) 0.098(3) Uani 1 1 d . . .
H24 H 0.2630 0.4765 -0.0506 0.118 Uiso 1 1 calc R . .
C25 C 0.1073(10) 0.3471(10) -0.0270(6) 0.100(3) Uani 1 1 d . . .
H25 H 0.0469 0.3280 -0.0914 0.120 Uiso 1 1 calc R . .
C26 C 0.0685(8) 0.2889(8) 0.0447(5) 0.077(2) Uani 1 1 d . . .
H26 H -0.0193 0.2318 0.0287 0.093 Uiso 1 1 calc R . .
C31 C -0.0884(6) 0.2043(6) 0.1993(4) 0.0510(14) Uani 1 1 d . . .
C32 C -0.1618(7) 0.0784(7) 0.1529(5) 0.0609(16) Uani 1 1 d . . .
H32 H -0.1094 0.0051 0.1406 0.073 Uiso 1 1 calc R . .
C33 C -0.3166(8) 0.0618(8) 0.1244(5) 0.080(2) Uani 1 1 d . . .
H33 H -0.3669 -0.0236 0.0947 0.096 Uiso 1 1 calc R . .
C34 C -0.3941(8) 0.1687(10) 0.1396(6) 0.091(2) Uani 1 1 d . . .
H34 H -0.4966 0.1572 0.1172 0.109 Uiso 1 1 calc R . .
C35 C -0.3218(8) 0.2923(9) 0.1874(7) 0.091(2) Uani 1 1 d . . .
H35 H -0.3751 0.3648 0.2005 0.109 Uiso 1 1 calc R . .
C36 C -0.1684(7) 0.3109(7) 0.2170(5) 0.0722(19) Uani 1 1 d . . .
H36 H -0.1194 0.3961 0.2491 0.087 Uiso 1 1 calc R . .
O2 O 0.4035(9) 0.4037(8) 0.6798(5) 0.156(3) Uani 1 1 d . . .
O3 O 0.3783(9) 0.1823(8) 0.5902(6) 0.155(3) Uani 1 1 d . . .
S1 S 0.3045(2) 0.2928(2) 0.62278(14) 0.0713(5) Uani 1 1 d . . .
C6 C 0.2093(14) 0.2373(10) 0.7055(8) 0.111(3) Uani 1 1 d . . .
F1 F 0.1236(8) 0.3233(7) 0.7344(5) 0.166(3) Uani 1 1 d . . .
F2 F 0.1247(9) 0.1234(7) 0.6648(7) 0.192(4) Uani 1 1 d . . .
F3 F 0.3059(9) 0.2179(9) 0.7854(5) 0.197(4) Uani 1 1 d . . .

loop_
_atom_site_aniso_label
_atom_site_aniso_U_11
_atom_site_aniso_U_22
_atom_site_aniso_U_33
_atom_site_aniso_U_23
_atom_site_aniso_U_13
_atom_site_aniso_U_12
Ag1 0.0491(3) 0.0633(3) 0.0456(3) -0.0039(2) -0.00143(19) -0.0012(2)
P1 0.0415(8) 0.0515(9) 0.0410(8) 0.0026(7) 0.0015(6) -0.0012(7)
N1 0.041(3) 0.052(3) 0.050(3) 0.002(2) 0.004(2) 0.011(2)
N2 0.039(2) 0.045(3) 0.046(3) -0.002(2) 0.010(2) 0.001(2)
O1 0.058(3) 0.266(9) 0.100(4) 0.114(5) 0.013(3) 0.021(4)
C1 0.051(4) 0.074(5) 0.072(4) 0.010(4) 0.007(3) 0.019(3)
C2 0.072(5) 0.072(5) 0.080(5) 0.006(4) 0.016(4) 0.038(4)
C3 0.086(5) 0.054(4) 0.090(5) -0.005(4) 0.014(4) 0.012(4)
C4 0.063(4) 0.054(4) 0.071(4) -0.008(3) -0.003(3) 0.012(3)
C5 0.045(3) 0.047(3) 0.042(3) 0.003(2) 0.010(2) 0.011(3)
C11 0.040(3) 0.053(3) 0.051(3) 0.001(3) 0.004(3) -0.008(3)
C12 0.073(5) 0.067(5) 0.071(5) 0.019(4) 0.014(4) 0.008(4)
C13 0.114(7) 0.069(5) 0.095(6) 0.031(5) 0.015(5) 0.016(5)
C14 0.095(6) 0.064(5) 0.125(8) 0.010(5) 0.018(6) 0.019(4)
C15 0.078(5) 0.073(5) 0.074(5) -0.007(4) 0.015(4) 0.014(4)
C16 0.056(4) 0.067(4) 0.056(4) 0.000(3) 0.002(3) 0.002(3)
C21 0.044(3) 0.060(4) 0.051(3) 0.008(3) 0.009(3) 0.005(3)
C22 0.053(4) 0.071(4) 0.065(4) 0.013(3) 0.016(3) 0.001(3)
C23 0.070(5) 0.090(6) 0.105(6) 0.025(5) 0.038(5) -0.005(4)
C24 0.115(7) 0.110(7) 0.085(6) 0.047(5) 0.039(6) 0.005(6)
C25 0.097(6) 0.136(8) 0.068(5) 0.043(5) 0.010(5) 0.000(6)
C26 0.064(4) 0.109(6) 0.051(4) 0.023(4) 0.002(3) -0.013(4)
C31 0.046(3) 0.059(4) 0.044(3) 0.011(3) 0.004(3) -0.001(3)
C32 0.055(4) 0.064(4) 0.057(4) 0.011(3) 0.006(3) -0.001(3)
C33 0.059(4) 0.087(5) 0.078(5) 0.011(4) 0.001(4) -0.020(4)
C34 0.049(4) 0.121(7) 0.102(6) 0.041(6) 0.006(4) -0.001(5)
C35 0.060(5) 0.105(6) 0.114(7) 0.035(5) 0.020(5) 0.026(5)
C36 0.047(4) 0.076(5) 0.088(5) 0.015(4) 0.010(3) -0.001(3)
O2 0.182(7) 0.136(6) 0.112(5) 0.006(4) 0.003(5) -0.077(5)
O3 0.166(7) 0.145(6) 0.210(8) 0.064(6) 0.120(7) 0.076(6)
S1 0.0690(11) 0.0823(13) 0.0650(11) 0.0277(10) 0.0117(9) 0.0071(10)
C6 0.170(10) 0.089(7) 0.106(7) 0.045(6) 0.064(7) 0.059(7)
F1 0.233(7) 0.187(6) 0.144(5) 0.068(5) 0.132(6) 0.101(6)
F2 0.226(8) 0.116(5) 0.282(10) 0.062(6) 0.152(8) -0.014(5)
F3 0.208(7) 0.288(10) 0.146(6) 0.157(7) 0.041(5) 0.059(7)

loop_
_atom_type_symbol
_atom_type_description
_atom_type_scat_dispersion_real
_atom_type_scat_dispersion_imag
_atom_type_scat_source
C C 0.0033 0.0016 'International Tables Vol C Tables 4.2.6.8 and 6.1.1.4'
H H 0.0000 0.0000 'International Tables Vol C Tables 4.2.6.8 and 6.1.1.4'
N N 0.0061 0.0033 'International Tables Vol C Tables 4.2.6.8 and 6.1.1.4'
O O 0.0106 0.0060 'International Tables Vol C Tables 4.2.6.8 and 6.1.1.4'
F F 0.0171 0.0103 'International Tables Vol C Tables 4.2.6.8 and 6.1.1.4'
P P 0.1023 0.0942 'International Tables Vol C Tables 4.2.6.8 and 6.1.1.4'
S S 0.1246 0.1234 'International Tables Vol C Tables 4.2.6.8 and 6.1.1.4'
Ag Ag -0.8971 1.1015 'International Tables Vol C Tables 4.2.6.8 and 6.1.1.4'

loop_
_geom_angle_atom_site_label_1
_geom_angle_atom_site_label_2
_geom_angle_atom_site_label_3
_geom_angle
_geom_angle_site_symmetry_1
_geom_angle_site_symmetry_3
_geom_angle_publ_flag
N1 Ag1 P1 144.81(12) . . ?
N1 Ag1 O1 87.0(2) . . ?
P1 Ag1 O1 122.2(2) . . ?
N1 Ag1 N2 68.10(15) . . ?
P1 Ag1 N2 126.62(11) . . ?
O1 Ag1 N2 87.65(17) . . ?
C21 P1 C11 105.9(3) . . ?
C21 P1 C31 103.8(3) . . ?
C11 P1 C31 106.2(3) . . ?
C21 P1 Ag1 110.8(2) . . ?
C11 P1 Ag1 112.16(19) . . ?
C31 P1 Ag1 116.97(19) . . ?
C1 N1 C5 117.5(5) . . ?
C1 N1 Ag1 124.2(4) . . ?
C5 N1 Ag1 118.3(3) . . ?
N2 N2 C5 115.8(5) 2_666 2_666 ?
N2 N2 Ag1 117.5(5) 2_666 . ?
C5 N2 Ag1 126.7(3) 2_666 . ?
S1 O1 Ag1 125.9(3) . . ?
N1 C1 C2 123.2(6) . . ?
C3 C2 C1 118.6(6) . . ?
C2 C3 C4 118.8(6) . . ?
C5 C4 C3 118.9(6) . . ?
N1 C5 C4 123.1(5) . . ?
N1 C5 N2 120.4(5) . 2_666 ?
C4 C5 N2 116.5(5) . 2_666 ?
C16 C11 C12 118.3(6) . . ?
C16 C11 P1 123.7(5) . . ?
C12 C11 P1 117.9(5) . . ?
C13 C12 C11 120.4(7) . . ?
C12 C13 C14 119.9(8) . . ?
C15 C14 C13 121.3(8) . . ?
C14 C15 C16 118.7(7) . . ?
C11 C16 C15 121.4(7) . . ?
C26 C21 C22 119.5(6) . . ?
C26 C21 P1 122.3(5) . . ?
C22 C21 P1 118.2(5) . . ?
C21 C22 C23 119.3(7) . . ?
C24 C23 C22 121.6(7) . . ?
C23 C24 C25 119.0(8) . . ?
C26 C25 C24 119.9(8) . . ?
C25 C26 C21 120.7(7) . . ?
C36 C31 C32 119.3(6) . . ?
C36 C31 P1 117.5(5) . . ?
C32 C31 P1 123.2(5) . . ?
C31 C32 C33 119.2(6) . . ?
C34 C33 C32 120.9(7) . . ?
C33 C34 C35 119.8(7) . . ?
C34 C35 C36 120.2(8) . . ?
C31 C36 C35 120.5(7) . . ?
O1 S1 O2 118.1(5) . . ?
O1 S1 O3 112.5(5) . . ?
O2 S1 O3 111.7(6) . . ?
O1 S1 C6 102.5(5) . . ?
O2 S1 C6 106.0(5) . . ?
O3 S1 C6 104.3(4) . . ?
F1 C6 F2 106.1(11) . . ?
F1 C6 F3 109.0(9) . . ?
F2 C6 F3 107.1(8) . . ?
F1 C6 S1 111.8(6) . . ?
F2 C6 S1 112.7(8) . . ?
F3 C6 S1 110.0(9) . . ?

loop_
_geom_bond_atom_site_label_1
_geom_bond_atom_site_label_2
_geom_bond_distance
_geom_bond_site_symmetry_2
_geom_bond_publ_flag
Ag1 N1 2.263(5) . ?
Ag1 P1 2.3457(18) . ?
Ag1 O1 2.432(5) . ?
Ag1 N2 2.458(4) . ?
P1 C21 1.817(6) . ?
P1 C11 1.820(6) . ?
P1 C31 1.821(6) . ?
N1 C1 1.325(7) . ?
N1 C5 1.335(7) . ?
N2 N2 1.238(8) 2_666 ?
N2 C5 1.434(7) 2_666 ?
O1 S1 1.379(5) . ?
C1 C2 1.383(9) . ?
C2 C3 1.364(10) . ?
C3 C4 1.383(9) . ?
C4 C5 1.362(8) . ?
C5 N2 1.434(7) 2_666 ?
C11 C16 1.366(8) . ?
C11 C12 1.394(8) . ?
C12 C13 1.362(10) . ?
C13 C14 1.378(12) . ?
C14 C15 1.345(11) . ?
C15 C16 1.398(9) . ?
C21 C26 1.380(8) . ?
C21 C22 1.382(8) . ?
C22 C23 1.386(10) . ?
C23 C24 1.361(11) . ?
C24 C25 1.393(12) . ?
C25 C26 1.375(10) . ?
C31 C36 1.375(9) . ?
C31 C32 1.375(8) . ?
C32 C33 1.402(9) . ?
C33 C34 1.357(11) . ?
C34 C35 1.357(11) . ?
C35 C36 1.390(9) . ?
O2 S1 1.393(6) . ?
O3 S1 1.414(7) . ?
S1 C6 1.775(10) . ?
C6 F1 1.296(10) . ?
C6 F2 1.308(13) . ?
C6 F3 1.333(12) . ?
